data_4326524
loop_
_publ_author_name
'Shiliang Huang'
'Kirsten Christensen'
'Maxim V. Peskov'
'Sihai Yang'
'Kuo Li'
'Xiaodong Zou'
'Junliang Sun'

_publ_section_title
;
 Two Open-Framework Germanates with Nickel Complexes Incorporated into the
 Framework
;
_journal_name_full 'Inorganic Chemistry'
_journal_page_first 9921
_journal_page_last 9923
_journal_paper_doi 10.1021/ic2013478
_journal_volume 50
_journal_year 2011
_chemical_formula_moiety 'C4 H24 Ge20 N4 Ni O48, 2(C4 H16 N4 Ni), 2(C2 H9 N2), 4.62(H2 O)'
_chemical_formula_sum 'C16 H83.25 Ge20 N16 Ni3 O52.63'
_chemical_formula_weight 2970.17
_chemical_name_systematic
; 
 ? 
;
_space_group_IT_number 60
_symmetry_cell_setting orthorhombic
_symmetry_space_group_name_Hall '-P 2n 2c'
_symmetry_space_group_name_H-M 'P c a n'
_atom_sites_solution_hydrogens geom
_atom_sites_solution_primary direct
_atom_sites_solution_secondary difmap
_audit_creation_method SHELXL-97
_cell_angle_alpha 90.00
_cell_angle_beta 90.00
_cell_angle_gamma 90.00
_cell_formula_units_Z 4
_cell_length_a 10.5529(3)
_cell_length_b 31.5559(5)
_cell_length_c 20.7333(2)
_cell_measurement_reflns_used 16909
_cell_measurement_temperature 150(2)
_cell_measurement_theta_max 31.7
_cell_measurement_theta_min 1.2
_cell_volume 6904.3(2)
_computing_cell_refinement
;
        CrysAlisPro, Oxford Diffraction Ltd.,
        Version 1.171.34.9 (release 08-12-2009 CrysAlis171 .NET)
        (compiled Dec  8 2009,17:31:18)
;
_computing_data_collection
;
        CrystalClear-SM Expert 2.0 r4 (Rigaku, 2009)
;
_computing_data_reduction
;
        CrysAlisPro, Oxford Diffraction Ltd.,
        Version 1.171.34.9 (release 08-12-2009 CrysAlis171 .NET)
        (compiled Dec  8 2009,17:31:18)
;
_computing_structure_refinement 'SHELXL-97 (Sheldrick, 1997)'
_computing_structure_solution 'SHELXS-97 (Sheldrick, 1990)'
_diffrn_ambient_temperature 150(2)
_diffrn_detector_area_resol_mean 28.5714
_diffrn_measured_fraction_theta_full 0.996
_diffrn_measured_fraction_theta_max 0.996
_diffrn_measurement_device_type 'Rigaku Saturn724+ (2x2 bin mode)'
_diffrn_measurement_method 'profile data from \w-scans'
_diffrn_radiation_monochromator 'silicon 111'
_diffrn_radiation_source 'Diamond Light Source Beamline I19'
_diffrn_radiation_type Synchrotron
_diffrn_radiation_wavelength 0.6889
_diffrn_reflns_av_R_equivalents 0.0722
_diffrn_reflns_av_sigmaI/netI 0.0385
_diffrn_reflns_limit_h_max 12
_diffrn_reflns_limit_h_min -10
_diffrn_reflns_limit_k_max 39
_diffrn_reflns_limit_k_min -39
_diffrn_reflns_limit_l_max 25
_diffrn_reflns_limit_l_min -25
_diffrn_reflns_number 60673
_diffrn_reflns_theta_full 25.50
_diffrn_reflns_theta_max 25.50
_diffrn_reflns_theta_min 1.90
_exptl_absorpt_coefficient_mu 8.502
_exptl_absorpt_correction_T_max 1.000
_exptl_absorpt_correction_T_min 0.878
_exptl_absorpt_correction_type multi-scan
_exptl_absorpt_process_details
;
CrysAlis RED, Oxford Diffraction Ltd.,
Version 1.171.32.15 (release 10-01-2008 CrysAlis171 .NET)
(compiled Jan 10 2008,16:37:18)
empirical absorption correction using spherical harmonics,
 implemented in SCALE3 ABSPACK scaling algorithm.
;
_exptl_crystal_colour Yellow
_exptl_crystal_density_diffrn 2.857
_exptl_crystal_description 'Plate Crystal'
_exptl_crystal_F_000 5745
_exptl_crystal_size_max 0.050
_exptl_crystal_size_mid 0.010
_exptl_crystal_size_min 0.002
_refine_diff_density_max 1.691
_refine_diff_density_min -0.925
_refine_diff_density_rms 0.163
_refine_ls_extinction_method none
_refine_ls_goodness_of_fit_ref 1.037
_refine_ls_hydrogen_treatment none
_refine_ls_matrix_type full
_refine_ls_number_parameters 517
_refine_ls_number_reflns 7013
_refine_ls_number_restraints 0
_refine_ls_restrained_S_all 1.037
_refine_ls_R_factor_all 0.0469
_refine_ls_R_factor_gt 0.0331
_refine_ls_shift/su_max 0.001
_refine_ls_shift/su_mean 0.000
_refine_ls_structure_factor_coef Fsqd
_refine_ls_weighting_details 'calc w=1/[\s^2^(Fo^2^)+(0.0367P)^2^+3.8870P] where P=(Fo^2^+2Fc^2^)/3'
_refine_ls_weighting_scheme calc
_refine_ls_wR_factor_gt 0.0746
_refine_ls_wR_factor_ref 0.0802
_reflns_number_gt 5669
_reflns_number_total 7013
_reflns_threshold_expression >2sigma(I)
_cod_data_source_file ic2013478_si_004_1.cif
_cod_data_source_block sut-1
_cod_database_code 4326524

loop_
_symmetry_equiv_pos_as_xyz
'x, y, z'
'-x+1/2, -y+1/2, z+1/2'
'-x+1/2, y+1/2, -z'
'x, -y, -z+1/2'
'-x, -y, -z'
'x-1/2, y-1/2, -z-1/2'
'x-1/2, -y-1/2, z'
'-x, y, z-1/2'

loop_
_atom_site_label
_atom_site_type_symbol
_atom_site_fract_x
_atom_site_fract_y
_atom_site_fract_z
_atom_site_U_iso_or_equiv
_atom_site_adp_type
_atom_site_occupancy
_atom_site_symmetry_multiplicity
_atom_site_calc_flag
_atom_site_refinement_flags
_atom_site_disorder_assembly
_atom_site_disorder_group
Ge1 Ge 0.47998(5) 0.142979(15) 0.63172(2) 0.00918(12) Uani 1 1 d . . .
Ge2 Ge 0.48484(5) 0.207941(14) 0.40657(2) 0.00764(11) Uani 1 1 d . . .
Ge3 Ge 0.62640(5) 0.164260(14) 0.50880(2) 0.00879(12) Uani 1 1 d . . .
Ge4 Ge 0.73183(5) 0.251891(14) 0.45997(2) 0.00875(11) Uani 1 1 d . . .
Ge5 Ge 0.34239(5) 0.160226(14) 0.50427(2) 0.00850(11) Uani 1 1 d . . .
Ge6 Ge 0.44956(5) 0.160122(15) 0.27815(2) 0.01136(12) Uani 1 1 d . . .
Ge7 Ge 0.49757(5) 0.113815(15) 0.40719(2) 0.01226(12) Uani 1 1 d . . .
Ge8 Ge 0.28423(6) 0.066708(15) 0.47840(2) 0.01494(13) Uani 1 1 d . . .
Ge9 Ge 0.49550(5) 0.046717(15) 0.58663(2) 0.01243(12) Uani 1 1 d . . .
Ge10 Ge 0.71188(5) 0.072150(16) 0.48221(2) 0.01456(13) Uani 1 1 d . . .
O1 O 0.7422(3) 0.20755(10) 0.51060(15) 0.0116(7) Uani 1 1 d . . .
O2 O 0.5995(3) 0.25043(10) 0.41009(15) 0.0109(7) Uani 1 1 d . . .
O3 O 0.3598(3) 0.24808(10) 0.40736(14) 0.0106(7) Uani 1 1 d . . .
O4 O 0.4888(3) 0.20650(10) 0.31808(15) 0.0133(7) Uani 1 1 d . . .
O5 O 0.3413(3) 0.15759(10) 0.59284(14) 0.0114(7) Uani 1 1 d . . .
O6 O 0.6168(3) 0.16241(10) 0.59721(14) 0.0124(7) Uani 1 1 d . . .
O7 O 0.3786(3) 0.07008(10) 0.40978(15) 0.0171(8) Uani 1 1 d . . .
O8 O 0.2186(3) 0.20061(10) 0.50365(15) 0.0127(7) Uani 1 1 d . . .
O9 O 0.5436(3) 0.16279(10) 0.20900(15) 0.0155(8) Uani 1 1 d . . .
O10 O 0.2255(3) 0.11644(10) 0.49966(16) 0.0152(8) Uani 1 1 d . . .
O11 O 0.4898(3) 0.11960(10) 0.50155(14) 0.0102(7) Uani 1 1 d . . .
O12 O 0.4901(3) 0.08763(10) 0.64319(15) 0.0142(8) Uani 1 1 d . . .
O13 O 0.7522(3) 0.12294(10) 0.50882(15) 0.0131(7) Uani 1 1 d . . .
O14 O 0.4799(3) 0.20063(10) 0.50030(14) 0.0088(7) Uani 1 1 d . . .
O15 O 0.3703(3) 0.15924(9) 0.41196(14) 0.0105(7) Uani 1 1 d . . .
O16 O 0.4986(3) 0.11486(10) 0.31955(16) 0.0177(8) Uani 1 1 d . . .
O17 O 0.6093(3) 0.16264(9) 0.41665(15) 0.0107(7) Uani 1 1 d . . .
O18 O 0.5017(3) 0.00416(11) 0.64249(16) 0.0192(8) Uani 1 1 d . . .
H18 H 0.5607 -0.0184 0.6351 0.023 Uiso 1 1 d R . .
O19 O 0.2945(4) 0.15521(12) 0.24816(19) 0.0251(9) Uani 1 1 d . . .
H19 H 0.2195 0.1635 0.2712 0.030 Uiso 1 1 d R . .
O20 O 0.6292(4) 0.07545(10) 0.41006(15) 0.0189(8) Uani 1 1 d . . .
O21 O 0.6367(3) 0.04289(10) 0.54373(16) 0.0176(8) Uani 1 1 d . . .
O22 O 0.3555(3) 0.04001(10) 0.54391(16) 0.0162(8) Uani 1 1 d . . .
O23 O 0.1545(4) 0.03266(11) 0.46273(17) 0.0231(9) Uani 1 1 d . . .
H23 H 0.0763 0.0464 0.4738 0.028 Uiso 1 1 d R . .
O24 O 0.8552(4) 0.04443(11) 0.47133(18) 0.0240(9) Uani 1 1 d . . .
H24 H 0.8607 0.0204 0.4997 0.029 Uiso 1 1 d R . .
Ni1 Ni 0.50128(9) 0.0000 0.7500 0.0135(2) Uani 1 2 d S . .
N1 N 0.6471(4) 0.04330(13) 0.7603(2) 0.0207(10) Uani 1 1 d . . .
H1A H 0.6559 0.0587 0.7241 0.025 Uiso 1 1 calc R . .
H1B H 0.6308 0.0610 0.7933 0.025 Uiso 1 1 calc R . .
N2 N 0.3568(4) 0.04312(14) 0.7595(2) 0.0231(11) Uani 1 1 d . . .
H2A H 0.3522 0.0521 0.8006 0.028 Uiso 1 1 calc R A 1
H2B H 0.3716 0.0657 0.7340 0.028 Uiso 1 1 calc R A 1
C1 C 0.7634(6) 0.01877(18) 0.7732(3) 0.0298(14) Uani 1 1 d . . .
H1C H 0.7642 0.0089 0.8175 0.036 Uiso 1 1 calc R . .
H1D H 0.8377 0.0363 0.7661 0.036 Uiso 1 1 calc R . .
C2A C 0.2394(10) 0.0232(3) 0.7412(9) 0.048(4) Uani 0.71(2) 1 d P . 1
H2A1 H 0.2271 0.0262 0.6951 0.057 Uiso 0.71(2) 1 calc PR . 1
H2A2 H 0.1696 0.0373 0.7628 0.057 Uiso 0.71(2) 1 calc PR . 1
C2B C 0.237(3) 0.0150(9) 0.779(2) 0.048(4) Uani 0.29(2) 1 d P . 2
H2B1 H 0.2497 0.0001 0.8191 0.057 Uiso 0.29(2) 1 calc PR . 2
H2B2 H 0.1599 0.0316 0.7809 0.285 Uiso 0.90(16) 1 calc PR . 2
Ni2A Ni 0.98673(7) 0.15798(2) 0.64174(4) 0.01515(19) Uani 0.9069(15) 1 d P F .
Ni2B Ni 1.0182(7) 0.1582(2) 0.6872(4) 0.01515(19) Uani 0.0931(15) 1 d P . .
N3 N 1.1072(5) 0.11325(15) 0.6358(2) 0.0297(12) Uani 1 1 d . . .
H3A H 1.1713 0.1206 0.6094 0.036 Uiso 1 1 calc R B 1
H3B H 1.1394 0.1072 0.6749 0.036 Uiso 1 1 calc R B 1
N4 N 0.8596(5) 0.11516(14) 0.6387(2) 0.0253(11) Uani 1 1 d . . .
H4A H 0.8044 0.1192 0.6712 0.030 Uiso 1 1 calc R C 1
H4B H 0.8167 0.1173 0.6013 0.030 Uiso 1 1 calc R C 1
N5 N 1.1134(4) 0.20139(14) 0.6462(2) 0.0234(10) Uani 1 1 d . . .
H5A H 1.1492 0.2016 0.6856 0.028 Uiso 1 1 calc R D 1
H5B H 1.1744 0.1965 0.6168 0.028 Uiso 1 1 calc R D 1
N6 N 0.8633(4) 0.20187(14) 0.6461(2) 0.0222(10) Uani 1 1 d . . .
H6A H 0.8263 0.2051 0.6073 0.027 Uiso 1 1 calc R E 1
H6B H 0.8028 0.1949 0.6748 0.027 Uiso 1 1 calc R E 1
C3A C 0.9136(7) 0.0734(2) 0.6439(5) 0.0281(19) Uani 0.841(12) 1 d P F 1
H3A1 H 0.8586 0.0525 0.6239 0.034 Uiso 0.841(12) 1 calc PR F 1
H3A2 H 0.9261 0.0658 0.6887 0.034 Uiso 0.841(12) 1 calc PR F 1
C4A C 1.0376(8) 0.0758(2) 0.6093(4) 0.031(2) Uani 0.841(12) 1 d P F 1
H4A1 H 1.0240 0.0792 0.5633 0.038 Uiso 0.841(12) 1 calc PR F 1
H4A2 H 1.0861 0.0501 0.6163 0.038 Uiso 0.841(12) 1 calc PR F 1
C6A C 0.9232(11) 0.2410(3) 0.6653(6) 0.025(2) Uani 0.647(13) 1 d P F 1
H6A1 H 0.9322 0.2420 0.7118 0.030 Uiso 0.647(13) 1 calc PR F 1
H6A2 H 0.8724 0.2650 0.6516 0.030 Uiso 0.647(13) 1 calc PR F 1
C5A C 1.0523(11) 0.2424(3) 0.6333(6) 0.027(2) Uani 0.647(13) 1 d P F 1
H5A1 H 1.0434 0.2468 0.5872 0.033 Uiso 0.647(13) 1 calc PR F 1
H5A2 H 1.1026 0.2653 0.6509 0.033 Uiso 0.647(13) 1 calc PR F 1
C3B C 0.934(5) 0.0758(13) 0.611(3) 0.0281(19) Uani 0.159(12) 1 d P F 2
H3B1 H 0.8841 0.0502 0.6164 0.034 Uiso 0.159(12) 1 calc PR F 2
H3B2 H 0.9492 0.0797 0.5650 0.034 Uiso 0.159(12) 1 calc PR F 2
C4B C 1.062(4) 0.0717(12) 0.647(2) 0.031(2) Uani 0.159(12) 1 d P F 2
H4B1 H 1.0504 0.0661 0.6930 0.038 Uiso 0.159(12) 1 calc PR F 2
H4B2 H 1.1168 0.0503 0.6286 0.038 Uiso 0.159(12) 1 calc PR F 2
C5B C 1.054(2) 0.2426(7) 0.6659(12) 0.027(2) Uani 0.353(13) 1 d P F 2
H5B1 H 1.0449 0.2439 0.7124 0.033 Uiso 0.353(13) 1 calc PR F 2
H5B2 H 1.1063 0.2662 0.6521 0.033 Uiso 0.353(13) 1 calc PR F 2
C6B C 0.929(2) 0.2441(6) 0.6342(11) 0.025(2) Uani 0.353(13) 1 d P F 2
H6B1 H 0.9391 0.2488 0.5882 0.030 Uiso 0.353(13) 1 calc PR F 2
H6B2 H 0.8787 0.2671 0.6519 0.030 Uiso 0.353(13) 1 calc PR F 2
N7 N 0.4767(4) 0.32872(13) 0.4532(2) 0.0201(10) Uani 1 1 d . . .
H7A H 0.4104 0.3302 0.4797 0.030 Uiso 1 1 calc R . .
H7B H 0.5478 0.3322 0.4757 0.030 Uiso 1 1 calc R . .
H7C H 0.4778 0.3035 0.4341 0.030 Uiso 1 1 calc R . .
N8 N 0.5845(6) 0.32387(18) 0.3168(2) 0.0449(15) Uani 1 1 d . . .
H8A H 0.5178 0.3219 0.2907 0.067 Uiso 1 1 d R . .
H8B H 0.5937 0.3014 0.3422 0.067 Uiso 1 1 d R . .
C7 C 0.5752(7) 0.3617(2) 0.3565(3) 0.0394(17) Uani 1 1 d . . .
H7D H 0.5673 0.3861 0.3282 0.047 Uiso 1 1 calc R . .
H7E H 0.6537 0.3649 0.3803 0.047 Uiso 1 1 calc R . .
C8 C 0.4670(6) 0.3625(2) 0.4037(3) 0.0378(16) Uani 1 1 d . . .
H8D H 0.4650 0.3899 0.4249 0.045 Uiso 1 1 calc R . .
H8E H 0.3880 0.3591 0.3803 0.045 Uiso 1 1 calc R . .
OW1A O 0.7651(5) 0.21947(19) 0.2848(2) 0.0620(16) Uani 1 1 d . G 1
HW1A H 0.6778 0.2238 0.2903 0.074 Uiso 1 1 d R . .
HW1B H 0.7793 0.2430 0.3123 0.074 Uiso 1 1 d R . .
OW2 O 0.7941(5) 0.12924(19) 0.2730(3) 0.0656(16) Uani 1 1 d . . .
HW2A H 0.8125 0.1591 0.2747 0.079 Uiso 1 1 d R . .
HW2B H 0.7104 0.1373 0.2597 0.079 Uiso 1 1 d R . .
OW3 O 0.9718(19) 0.0369(7) 0.3548(9) 0.084(10) Uani 0.308(17) 1 d P . .
HW3A H 1.0502 0.0292 0.3749 0.101 Uiso 0.308(17) 1 d PR . .
HW3B H 0.9068 0.0360 0.3871 0.101 Uiso 0.308(17) 1 d PR . .

loop_
_atom_site_aniso_label
_atom_site_aniso_U_11
_atom_site_aniso_U_22
_atom_site_aniso_U_33
_atom_site_aniso_U_23
_atom_site_aniso_U_13
_atom_site_aniso_U_12
Ge1 0.0164(3) 0.0063(2) 0.0048(2) 0.00015(17) -0.00019(19) -0.00022(19)
Ge2 0.0122(3) 0.0054(2) 0.0053(2) 0.00001(17) 0.00044(19) -0.00008(19)
Ge3 0.0132(3) 0.0068(2) 0.0064(2) 0.00073(17) -0.00028(19) 0.00050(19)
Ge4 0.0113(3) 0.0067(2) 0.0083(2) -0.00024(18) 0.00022(19) -0.00072(19)
Ge5 0.0126(3) 0.0064(2) 0.0065(2) 0.00105(17) -0.00040(19) -0.00058(19)
Ge6 0.0191(3) 0.0077(2) 0.0073(2) -0.00002(18) 0.0008(2) -0.0006(2)
Ge7 0.0266(3) 0.0053(2) 0.0049(2) -0.00049(17) 0.0003(2) 0.0008(2)
Ge8 0.0266(4) 0.0085(2) 0.0097(2) 0.00148(19) -0.0030(2) -0.0049(2)
Ge9 0.0240(3) 0.0064(2) 0.0069(2) 0.00051(18) -0.0002(2) 0.0001(2)
Ge10 0.0247(3) 0.0089(2) 0.0101(2) 0.00132(19) 0.0021(2) 0.0050(2)
O1 0.0120(19) 0.0114(16) 0.0115(16) 0.0051(13) -0.0019(14) -0.0008(14)
O2 0.0112(19) 0.0097(16) 0.0118(16) 0.0011(13) -0.0017(13) -0.0021(14)
O3 0.0117(19) 0.0097(16) 0.0103(16) 0.0045(13) 0.0022(13) 0.0038(13)
O4 0.027(2) 0.0068(16) 0.0064(15) -0.0006(12) 0.0013(14) -0.0036(14)
O5 0.015(2) 0.0131(16) 0.0066(15) 0.0002(12) 0.0005(13) 0.0007(14)
O6 0.015(2) 0.0153(17) 0.0067(15) 0.0010(13) -0.0010(14) -0.0017(14)
O7 0.033(2) 0.0104(17) 0.0082(16) 0.0001(13) 0.0000(15) -0.0054(15)
O8 0.012(2) 0.0131(17) 0.0130(16) 0.0052(13) 0.0017(14) 0.0008(14)
O9 0.024(2) 0.0143(17) 0.0084(16) -0.0017(13) 0.0014(15) -0.0046(15)
O10 0.018(2) 0.0121(17) 0.0158(18) 0.0029(13) -0.0029(15) -0.0038(14)
O11 0.019(2) 0.0052(15) 0.0066(15) 0.0003(12) 0.0023(13) -0.0003(13)
O12 0.029(2) 0.0062(16) 0.0073(15) 0.0007(12) -0.0007(14) 0.0031(14)
O13 0.017(2) 0.0085(16) 0.0140(17) 0.0022(13) 0.0018(14) 0.0066(14)
O14 0.014(2) 0.0069(15) 0.0054(15) 0.0003(12) 0.0006(13) -0.0001(13)
O15 0.017(2) 0.0072(15) 0.0074(15) -0.0001(12) -0.0050(13) -0.0034(13)
O16 0.040(2) 0.0070(16) 0.0062(16) 0.0020(12) 0.0014(15) 0.0050(15)
O17 0.018(2) 0.0066(15) 0.0078(15) -0.0004(12) 0.0027(14) 0.0012(13)
O18 0.040(3) 0.0075(16) 0.0102(16) 0.0018(13) 0.0021(15) 0.0017(15)
O19 0.015(2) 0.028(2) 0.032(2) -0.0048(17) 0.0015(17) -0.0014(16)
O20 0.038(2) 0.0090(16) 0.0099(16) -0.0014(13) 0.0007(16) 0.0098(16)
O21 0.028(2) 0.0103(17) 0.0149(17) 0.0021(13) 0.0028(15) 0.0047(15)
O22 0.026(2) 0.0080(16) 0.0152(17) 0.0058(13) -0.0034(15) -0.0024(14)
O23 0.030(2) 0.0121(17) 0.027(2) 0.0021(15) -0.0072(17) -0.0063(16)
O24 0.030(2) 0.0186(19) 0.024(2) 0.0068(15) 0.0077(17) 0.0092(17)
Ni1 0.0210(6) 0.0090(4) 0.0106(4) 0.0002(3) 0.000 0.000
N1 0.033(3) 0.011(2) 0.018(2) -0.0044(17) 0.005(2) -0.0011(19)
N2 0.025(3) 0.019(2) 0.026(2) -0.0039(19) -0.003(2) 0.005(2)
C1 0.024(4) 0.026(3) 0.039(4) -0.009(3) 0.000(3) 0.001(3)
C2A 0.022(5) 0.023(5) 0.098(11) 0.018(6) -0.008(7) 0.007(4)
C2B 0.022(5) 0.023(5) 0.098(11) 0.018(6) -0.008(7) 0.007(4)
Ni2A 0.0161(5) 0.0123(4) 0.0170(4) 0.0023(3) 0.0030(3) 0.0002(3)
Ni2B 0.0161(5) 0.0123(4) 0.0170(4) 0.0023(3) 0.0030(3) 0.0002(3)
N3 0.025(3) 0.024(3) 0.040(3) 0.007(2) 0.010(2) 0.003(2)
N4 0.029(3) 0.023(3) 0.024(2) 0.0008(19) -0.003(2) -0.002(2)
N5 0.025(3) 0.020(2) 0.025(2) 0.0014(19) 0.007(2) 0.000(2)
N6 0.020(3) 0.022(2) 0.025(2) -0.0007(19) -0.002(2) 0.0006(19)
C3A 0.029(4) 0.018(3) 0.037(5) 0.010(4) -0.007(4) -0.006(3)
C4A 0.036(5) 0.020(3) 0.038(5) -0.003(3) 0.004(4) -0.005(3)
C6A 0.030(5) 0.016(3) 0.028(6) 0.004(5) 0.011(6) 0.003(3)
C5A 0.029(5) 0.017(3) 0.037(7) 0.012(6) 0.014(7) -0.001(3)
C3B 0.029(4) 0.018(3) 0.037(5) 0.010(4) -0.007(4) -0.006(3)
C4B 0.036(5) 0.020(3) 0.038(5) -0.003(3) 0.004(4) -0.005(3)
C5B 0.029(5) 0.017(3) 0.037(7) 0.012(6) 0.014(7) -0.001(3)
C6B 0.030(5) 0.016(3) 0.028(6) 0.004(5) 0.011(6) 0.003(3)
N7 0.019(3) 0.014(2) 0.027(2) -0.0008(18) 0.002(2) -0.0008(18)
N8 0.067(4) 0.040(3) 0.027(3) 0.003(2) 0.005(3) -0.001(3)
C7 0.060(5) 0.026(3) 0.033(3) 0.005(3) 0.007(3) 0.007(3)
C8 0.053(5) 0.026(3) 0.035(4) 0.010(3) 0.010(3) 0.012(3)
OW1A 0.053(3) 0.102(5) 0.032(3) -0.031(3) 0.010(2) -0.032(3)
OW2 0.055(4) 0.076(4) 0.066(4) -0.014(3) -0.009(3) -0.003(3)
OW3 0.086(17) 0.102(19) 0.064(14) -0.039(12) 0.043(11) -0.054(13)

loop_
_atom_type_symbol
_atom_type_description
_atom_type_scat_dispersion_real
_atom_type_scat_dispersion_imag
_atom_type_scat_source
C C 0.0030 0.0020 'International Tables Vol C Tables 4.2.6.8 and 6.1.1.4'
H H 0.0000 0.0000 'International Tables Vol C Tables 4.2.6.8 and 6.1.1.4'
Ge Ge 0.1920 1.7120 'International Tables Vol C Tables 4.2.6.8 and 6.1.1.4'
O O 0.0100 0.0060 'International Tables Vol C Tables 4.2.6.8 and 6.1.1.4'
N N 0.0060 0.0030 'International Tables Vol C Tables 4.2.6.8 and 6.1.1.4'
Ni Ni 0.3440 1.0560 'International Tables Vol C Tables 4.2.6.8 and 6.1.1.4'

loop_
_geom_angle_atom_site_label_1
_geom_angle_atom_site_label_2
_geom_angle_atom_site_label_3
_geom_angle
_geom_angle_site_symmetry_1
_geom_angle_site_symmetry_3
O6 Ge1 O5 114.81(15) . .
O6 Ge1 O9 112.01(16) . 8_656
O5 Ge1 O9 102.24(16) . 8_656
O6 Ge1 O12 110.91(16) . .
O5 Ge1 O12 112.13(15) . .
O9 Ge1 O12 103.91(15) 8_656 .
O2 Ge2 O3 88.20(15) . .
O2 Ge2 O4 92.49(14) . .
O3 Ge2 O4 92.43(14) . .
O2 Ge2 O17 95.07(14) . .
O3 Ge2 O17 172.45(13) . .
O4 Ge2 O17 94.22(14) . .
O2 Ge2 O14 93.74(13) . .
O3 Ge2 O14 93.06(13) . .
O4 Ge2 O14 171.82(13) . .
O17 Ge2 O14 79.96(13) . .
O2 Ge2 O15 173.20(13) . .
O3 Ge2 O15 95.62(14) . .
O4 Ge2 O15 92.96(13) . .
O17 Ge2 O15 80.48(14) . .
O14 Ge2 O15 80.47(13) . .
O1 Ge3 O6 92.29(14) . .
O1 Ge3 O13 92.67(15) . .
O6 Ge3 O13 90.96(14) . .
O1 Ge3 O17 95.89(14) . .
O6 Ge3 O17 170.83(15) . .
O13 Ge3 O17 92.78(14) . .
O1 Ge3 O14 95.31(14) . .
O6 Ge3 O14 93.77(14) . .
O13 Ge3 O14 170.55(14) . .
O17 Ge3 O14 81.38(13) . .
O1 Ge3 O11 175.07(13) . .
O6 Ge3 O11 90.74(13) . .
O13 Ge3 O11 91.16(14) . .
O17 Ge3 O11 80.83(13) . .
O14 Ge3 O11 80.61(13) . .
O3 Ge4 O2 104.55(15) 7_665 .
O3 Ge4 O1 109.17(15) 7_665 .
O2 Ge4 O1 112.65(15) . .
O3 Ge4 O8 112.67(15) 7_665 7_665
O2 Ge4 O8 105.38(15) . 7_665
O1 Ge4 O8 112.17(15) . 7_665
O8 Ge5 O5 91.94(14) . .
O8 Ge5 O10 92.50(15) . .
O5 Ge5 O10 90.77(14) . .
O8 Ge5 O14 94.39(14) . .
O5 Ge5 O14 94.43(13) . .
O10 Ge5 O14 171.22(14) . .
O8 Ge5 O15 96.51(13) . .
O5 Ge5 O15 170.90(15) . .
O10 Ge5 O15 92.21(14) . .
O14 Ge5 O15 81.62(13) . .
O8 Ge5 O11 174.81(14) . .
O5 Ge5 O11 90.24(13) . .
O10 Ge5 O11 92.18(14) . .
O14 Ge5 O11 80.75(13) . .
O15 Ge5 O11 81.06(13) . .
O4 Ge6 O16 112.68(16) . .
O4 Ge6 O9 102.46(15) . .
O16 Ge6 O9 105.95(16) . .
O4 Ge6 O19 117.80(17) . .
O16 Ge6 O19 112.22(17) . .
O9 Ge6 O19 104.07(17) . .
O16 Ge7 O20 92.27(15) . .
O16 Ge7 O7 92.65(15) . .
O20 Ge7 O7 91.17(17) . .
O16 Ge7 O17 94.73(14) . .
O20 Ge7 O17 93.44(15) . .
O7 Ge7 O17 171.13(14) . .
O16 Ge7 O15 92.36(14) . .
O20 Ge7 O15 172.52(14) . .
O7 Ge7 O15 94.48(14) . .
O17 Ge7 O15 80.32(14) . .
O16 Ge7 O11 173.31(14) . .
O20 Ge7 O11 93.45(14) . .
O7 Ge7 O11 90.68(13) . .
O17 Ge7 O11 81.48(13) . .
O15 Ge7 O11 81.59(13) . .
O7 Ge8 O10 110.80(15) . .
O7 Ge8 O22 114.47(17) . .
O10 Ge8 O22 112.72(15) . .
O7 Ge8 O23 109.24(17) . .
O10 Ge8 O23 108.52(17) . .
O22 Ge8 O23 100.44(16) . .
O22 Ge9 O21 117.36(17) . .
O22 Ge9 O12 113.92(16) . .
O21 Ge9 O12 115.02(16) . .
O22 Ge9 O18 105.79(16) . .
O21 Ge9 O18 104.46(16) . .
O12 Ge9 O18 97.04(15) . .
O20 Ge10 O13 109.85(15) . .
O20 Ge10 O24 110.57(17) . .
O13 Ge10 O24 106.66(17) . .
O20 Ge10 O21 115.39(17) . .
O13 Ge10 O21 111.19(15) . .
O24 Ge10 O21 102.65(16) . .
Ge4 O1 Ge3 122.77(18) . .
Ge4 O2 Ge2 125.54(18) . .
Ge4 O3 Ge2 124.55(17) 7_565 .
Ge6 O4 Ge2 119.55(17) . .
Ge1 O5 Ge5 118.10(18) . .
Ge1 O6 Ge3 118.14(18) . .
Ge8 O7 Ge7 116.98(17) . .
Ge4 O8 Ge5 122.83(18) 7_565 .
Ge1 O9 Ge6 131.2(2) 8_655 .
Ge8 O10 Ge5 116.55(19) . .
Ge7 O11 Ge5 96.83(13) . .
Ge7 O11 Ge3 96.25(13) . .
Ge5 O11 Ge3 96.01(13) . .
Ge9 O12 Ge1 130.03(18) . .
Ge10 O13 Ge3 117.96(19) . .
Ge5 O14 Ge3 101.81(14) . .
Ge5 O14 Ge2 98.05(14) . .
Ge3 O14 Ge2 97.99(14) . .
Ge5 O15 Ge2 97.92(13) . .
Ge5 O15 Ge7 99.52(14) . .
Ge2 O15 Ge7 98.51(15) . .
Ge6 O16 Ge7 120.33(18) . .
Ge3 O17 Ge7 100.24(14) . .
Ge3 O17 Ge2 98.63(14) . .
Ge7 O17 Ge2 99.25(15) . .
Ge9 O18 Ni1 134.10(18) . .
Ge9 O18 H18 118.7 . .
Ni1 O18 H18 96.8 . .
Ge6 O19 H19 124.6 . .
Ge10 O20 Ge7 116.50(17) . .
Ge9 O21 Ge10 136.0(2) . .
Ge9 O22 Ge8 134.18(19) . .
Ge8 O23 H23 110.3 . .
Ge10 O24 H24 111.4 . .
N2 Ni1 N2 84.1(3) 4_556 .
N2 Ni1 N1 96.01(18) 4_556 4_556
N2 Ni1 N1 179.52(18) . 4_556
N2 Ni1 N1 179.52(18) 4_556 .
N2 Ni1 N1 96.00(18) . .
N1 Ni1 N1 83.9(2) 4_556 .
N2 Ni1 O18 93.31(16) 4_556 4_556
N2 Ni1 O18 86.85(16) . 4_556
N1 Ni1 O18 93.62(15) 4_556 4_556
N1 Ni1 O18 86.22(15) . 4_556
N2 Ni1 O18 86.85(16) 4_556 .
N2 Ni1 O18 93.31(16) . .
N1 Ni1 O18 86.22(15) 4_556 .
N1 Ni1 O18 93.62(15) . .
O18 Ni1 O18 179.79(19) 4_556 .
C1 N1 Ni1 106.9(3) . .
C1 N1 H1A 110.3 . .
Ni1 N1 H1A 110.3 . .
C1 N1 H1B 110.3 . .
Ni1 N1 H1B 110.3 . .
H1A N1 H1B 108.6 . .
C2A N2 Ni1 109.0(5) . .
C2B N2 Ni1 104.1(10) . .
C2A N2 H2A 109.9 . .
C2B N2 H2A 84.1 . .
Ni1 N2 H2A 109.9 . .
C2A N2 H2B 109.9 . .
C2B N2 H2B 136.4 . .
Ni1 N2 H2B 109.9 . .
H2A N2 H2B 108.3 . .
N1 C1 C1 107.1(4) . 4_556
N1 C1 H1C 110.3 . .
C1 C1 H1C 110.3 4_556 .
N1 C1 H1D 110.3 . .
C1 C1 H1D 110.3 4_556 .
H1C C1 H1D 108.6 . .
N2 C2A C2A 111.1(8) . 4_556
N2 C2A H2A1 109.4 . .
C2A C2A H2A1 109.4 4_556 .
N2 C2A H2A2 109.4 . .
C2A C2A H2A2 109.4 4_556 .
H2A1 C2A H2A2 108.0 . .
C2B C2B N2 99(3) 4_556 .
C2B C2B H2B1 112.0 4_556 .
N2 C2B H2B1 112.0 . .
C2B C2B H2B2 112.0 4_556 .
N2 C2B H2B2 112.0 . .
H2B1 C2B H2B2 109.7 . .
N6 Ni2A N3 178.4(2) . .
N6 Ni2A N4 92.0(2) . .
N3 Ni2A N4 86.7(2) . .
N6 Ni2A N5 87.4(2) . .
N3 Ni2A N5 93.9(2) . .
N4 Ni2A N5 179.0(2) . .
C4B N3 Ni2A 116.8(18) . .
C4A N3 Ni2A 106.4(4) . .
C4B N3 H3A 126.5 . .
C4A N3 H3A 110.5 . .
Ni2A N3 H3A 110.5 . .
C4B N3 H3B 77.2 . .
C4A N3 H3B 110.5 . .
Ni2A N3 H3B 110.5 . .
H3A N3 H3B 108.6 . .
C3A N4 Ni2A 111.6(4) . .
C3B N4 Ni2A 102.8(18) . .
C3A N4 H4A 109.3 . .
C3B N4 H4A 135.1 . .
Ni2A N4 H4A 109.3 . .
C3A N4 H4B 109.3 . .
C3B N4 H4B 89.5 . .
Ni2A N4 H4B 109.3 . .
H4A N4 H4B 108.0 . .
C5A N5 Ni2A 108.3(5) . .
C5B N5 Ni2A 110.0(9) . .
C5A N5 H5A 110.0 . .
C5B N5 H5A 85.4 . .
Ni2A N5 H5A 110.0 . .
C5A N5 H5B 110.0 . .
C5B N5 H5B 129.3 . .
Ni2A N5 H5B 110.0 . .
H5A N5 H5B 108.4 . .
C6A N6 Ni2A 109.6(5) . .
C6B N6 Ni2A 108.5(9) . .
C6A N6 H6A 109.7 . .
C6B N6 H6A 87.2 . .
Ni2A N6 H6A 109.7 . .
C6A N6 H6B 109.7 . .
C6B N6 H6B 130.1 . .
Ni2A N6 H6B 109.7 . .
H6A N6 H6B 108.2 . .
N4 C3A C4A 105.3(6) . .
N4 C3A H3A1 110.7 . .
C4A C3A H3A1 110.7 . .
N4 C3A H3A2 110.7 . .
C4A C3A H3A2 110.7 . .
H3A1 C3A H3A2 108.8 . .
C3A C4A N3 107.1(6) . .
C3A C4A H4A1 110.3 . .
N3 C4A H4A1 110.3 . .
C3A C4A H4A2 110.3 . .
N3 C4A H4A2 110.3 . .
H4A1 C4A H4A2 108.6 . .
N6 C6A C5A 107.3(8) . .
N6 C6A H6A1 110.2 . .
C5A C6A H6A1 110.2 . .
N6 C6A H6A2 110.2 . .
C5A C6A H6A2 110.2 . .
H6A1 C6A H6A2 108.5 . .
N5 C5A C6A 106.8(8) . .
N5 C5A H5A1 110.4 . .
C6A C5A H5A1 110.4 . .
N5 C5A H5A2 110.4 . .
C6A C5A H5A2 110.4 . .
H5A1 C5A H5A2 108.6 . .
C4B C3B N4 109(3) . .
C4B C3B H3B1 110.0 . .
N4 C3B H3B1 110.0 . .
C4B C3B H3B2 110.0 . .
N4 C3B H3B2 110.0 . .
H3B1 C3B H3B2 108.4 . .
N3 C4B C3B 98(3) . .
N3 C4B H4B1 112.2 . .
C3B C4B H4B1 112.2 . .
N3 C4B H4B2 112.2 . .
C3B C4B H4B2 112.2 . .
H4B1 C4B H4B2 109.8 . .
C6B C5B N5 106.2(17) . .
C6B C5B H5B1 110.5 . .
N5 C5B H5B1 110.5 . .
C6B C5B H5B2 110.5 . .
N5 C5B H5B2 110.5 . .
H5B1 C5B H5B2 108.7 . .
C5B C6B N6 107.9(16) . .
C5B C6B H6B1 110.1 . .
N6 C6B H6B1 110.1 . .
C5B C6B H6B2 110.1 . .
N6 C6B H6B2 110.1 . .
H6B1 C6B H6B2 108.4 . .
C8 N7 H7A 109.5 . .
C8 N7 H7B 109.5 . .
H7A N7 H7B 109.5 . .
C8 N7 H7C 109.5 . .
H7A N7 H7C 109.5 . .
H7B N7 H7C 109.5 . .
C7 N8 H8A 110.4 . .
C7 N8 H8B 109.1 . .
H8A N8 H8B 112.9 . .
N8 C7 C8 115.7(6) . .
N8 C7 H7D 108.4 . .
C8 C7 H7D 108.4 . .
N8 C7 H7E 108.4 . .
C8 C7 H7E 108.4 . .
H7D C7 H7E 107.4 . .
N7 C8 C7 112.7(5) . .
N7 C8 H8D 109.0 . .
C7 C8 H8D 109.0 . .
N7 C8 H8E 109.0 . .
C7 C8 H8E 109.0 . .
H8D C8 H8E 107.8 . .
HW1A OW1A HW1B 88.2 . .
HW2A OW2 HW2B 86.2 . .
HW3A OW3 HW3B 107.8 . .

loop_
_geom_bond_atom_site_label_1
_geom_bond_atom_site_label_2
_geom_bond_distance
_geom_bond_site_symmetry_2
Ge1 O6 1.724(3) .
Ge1 O5 1.734(3) .
Ge1 O9 1.738(3) 8_656
Ge1 O12 1.766(3) .
Ge2 O2 1.807(3) .
Ge2 O3 1.829(3) .
Ge2 O4 1.836(3) .
Ge2 O17 1.953(3) .
Ge2 O14 1.958(3) .
Ge2 O15 1.958(3) .
Ge3 O1 1.833(3) .
Ge3 O6 1.837(3) .
Ge3 O13 1.861(3) .
Ge3 O17 1.920(3) .
Ge3 O14 1.934(3) .
Ge3 O11 2.022(3) .
Ge4 O3 1.736(3) 7_665
Ge4 O2 1.739(3) .
Ge4 O1 1.753(3) .
Ge4 O8 1.757(3) 7_665
Ge5 O8 1.825(3) .
Ge5 O5 1.838(3) .
Ge5 O10 1.855(3) .
Ge5 O14 1.933(3) .
Ge5 O15 1.937(3) .
Ge5 O11 2.017(3) .
Ge6 O4 1.732(3) .
Ge6 O16 1.745(3) .
Ge6 O9 1.746(3) .
Ge6 O19 1.757(4) .
Ge7 O16 1.817(3) .
Ge7 O20 1.843(3) .
Ge7 O7 1.867(3) .
Ge7 O17 1.950(3) .
Ge7 O15 1.966(3) .
Ge7 O11 1.967(3) .
Ge8 O7 1.740(3) .
Ge8 O10 1.744(3) .
Ge8 O22 1.767(3) .
Ge8 O23 1.770(4) .
Ge9 O22 1.735(3) .
Ge9 O21 1.740(4) .
Ge9 O12 1.745(3) .
Ge9 O18 1.775(3) .
Ge10 O20 1.735(3) .
Ge10 O13 1.748(3) .
Ge10 O24 1.762(4) .
Ge10 O21 1.763(3) .
O3 Ge4 1.736(3) 7_565
O8 Ge4 1.757(3) 7_565
O9 Ge1 1.738(3) 8_655
O18 Ni1 2.233(3) .
O18 H18 0.9579 .
O19 H19 0.9604 .
O23 H23 0.9598 .
O24 H24 0.9612 .
Ni1 N2 2.053(4) 4_556
Ni1 N2 2.053(4) .
Ni1 N1 2.069(4) 4_556
Ni1 N1 2.069(4) .
Ni1 O18 2.233(3) 4_556
N1 C1 1.476(7) .
N1 H1A 0.9000 .
N1 H1B 0.9000 .
N2 C2A 1.440(11) .
N2 C2B 1.60(3) .
N2 H2A 0.9000 .
N2 H2B 0.9000 .
C1 C1 1.526(11) 4_556
C1 H1C 0.9700 .
C1 H1D 0.9700 .
C2A C2A 1.51(2) 4_556
C2A H2A1 0.9700 .
C2A H2A2 0.9700 .
C2B C2B 1.52(7) 4_556
C2B H2B1 0.9700 .
C2B H2B2 0.9700 .
Ni2A N6 1.904(4) .
Ni2A N3 1.904(5) .
Ni2A N4 1.905(5) .
Ni2A N5 1.916(5) .
N3 C4B 1.41(4) .
N3 C4A 1.496(8) .
N3 H3A 0.9000 .
N3 H3B 0.9000 .
N4 C3A 1.440(8) .
N4 C3B 1.58(5) .
N4 H4A 0.9000 .
N4 H4B 0.9000 .
N5 C5A 1.470(11) .
N5 C5B 1.50(2) .
N5 H5A 0.9000 .
N5 H5B 0.9000 .
N6 C6A 1.443(11) .
N6 C6B 1.52(2) .
N6 H6A 0.9000 .
N6 H6B 0.9000 .
C3A C4A 1.495(12) .
C3A H3A1 0.9700 .
C3A H3A2 0.9700 .
C4A H4A1 0.9700 .
C4A H4A2 0.9700 .
C6A C5A 1.517(17) .
C6A H6A1 0.9700 .
C6A H6A2 0.9700 .
C5A H5A1 0.9700 .
C5A H5A2 0.9700 .
C3B C4B 1.56(7) .
C3B H3B1 0.9700 .
C3B H3B2 0.9700 .
C4B H4B1 0.9700 .
C4B H4B2 0.9700 .
C5B C6B 1.48(4) .
C5B H5B1 0.9700 .
C5B H5B2 0.9700 .
C6B H6B1 0.9700 .
C6B H6B2 0.9700 .
N7 C8 1.484(7) .
N7 H7A 0.8900 .
N7 H7B 0.8900 .
N7 H7C 0.8900 .
N8 C7 1.453(8) .
N8 H8A 0.8899 .
N8 H8B 0.8899 .
C7 C8 1.504(9) .
C7 H7D 0.9700 .
C7 H7E 0.9700 .
C8 H8D 0.9700 .
C8 H8E 0.9700 .
OW1A HW1A 0.9381 .
OW1A HW1B 0.9472 .
OW2 HW2A 0.9619 .
OW2 HW2B 0.9599 .
OW3 HW3A 0.9588 .
OW3 HW3B 0.9587 .
